data_7208078
loop_
_publ_author_name
'Wang, Ya-Li'
'Gao, Yuan-Yuan'
'Ma, Yue'
'Wang, Qing-Lun'
'Li, Li-Cun'
'Liao, Dai-Zheng'

_publ_section_title
;
 A family of lanthanide--nitronyl nitroxide complexes: syntheses, crystal
 structures and magnetic properties
;
_journal_issue 14
_journal_name_full CrystEngComm
_journal_page_first 4706
_journal_paper_doi 10.1039/c2ce25116g
_journal_volume 14
_journal_year 2012
_chemical_formula_sum 'C51 H45 F18 N4 O12 Tb'
_chemical_formula_weight 1406.84
_chemical_name_systematic
;
?
;
_space_group_IT_number 15
_symmetry_cell_setting monoclinic
_symmetry_space_group_name_Hall '-C 2yc'
_symmetry_space_group_name_H-M 'C 1 2/c 1'
_atom_sites_solution_hydrogens geom
_atom_sites_solution_primary direct
_atom_sites_solution_secondary difmap
_audit_creation_method SHELXL-97
_cell_angle_alpha 90.00
_cell_angle_beta 112.22(3)
_cell_angle_gamma 90.00
_cell_formula_units_Z 12
_cell_length_a 51.285(10)
_cell_length_b 11.694(2)
_cell_length_c 31.093(6)
_cell_measurement_reflns_used 23891
_cell_measurement_temperature 113(2)
_cell_measurement_theta_max 27.9143
_cell_measurement_theta_min 1.7936
_cell_volume 17263(7)
_computing_cell_refinement 'Bruker XSCANS'
_computing_data_collection 'Bruker XSCANS'
_computing_data_reduction 'Bruker SHELXTL'
_computing_molecular_graphics 'Bruker SHELXTL'
_computing_publication_material 'Bruker SHELXTL'
_computing_structure_refinement 'SHELXL-97 (Sheldrick, 1997)'
_computing_structure_solution 'SHELXS-97 (Sheldrick, 1990)'
_diffrn_ambient_temperature 113(2)
_diffrn_measured_fraction_theta_full 0.999
_diffrn_measured_fraction_theta_max 0.999
_diffrn_measurement_device_type 'Bruker P4'
_diffrn_measurement_method '\w scans'
_diffrn_radiation_monochromator graphite
_diffrn_radiation_source 'fine-focus sealed tube'
_diffrn_radiation_type MoK\a
_diffrn_radiation_wavelength 0.71073
_diffrn_reflns_av_R_equivalents 0.0427
_diffrn_reflns_av_sigmaI/netI 0.0406
_diffrn_reflns_limit_h_max 60
_diffrn_reflns_limit_h_min -54
_diffrn_reflns_limit_k_max 13
_diffrn_reflns_limit_k_min -13
_diffrn_reflns_limit_l_max 30
_diffrn_reflns_limit_l_min -36
_diffrn_reflns_number 56639
_diffrn_reflns_theta_full 25.01
_diffrn_reflns_theta_max 25.01
_diffrn_reflns_theta_min 1.72
_diffrn_standards_decay_% 0
_diffrn_standards_interval_count 0
_diffrn_standards_interval_time 0
_diffrn_standards_number 0
_exptl_absorpt_coefficient_mu 1.349
_exptl_absorpt_correction_T_max 0.806
_exptl_absorpt_correction_T_min 0.764
_exptl_absorpt_correction_type multi-scan
_exptl_absorpt_process_details crystalclear
_exptl_crystal_colour Colorless
_exptl_crystal_density_diffrn 1.624
_exptl_crystal_density_method 'not measured'
_exptl_crystal_description Prism
_exptl_crystal_F_000 8423
_exptl_crystal_size_max 0.20
_exptl_crystal_size_mid 0.18
_exptl_crystal_size_min 0.16
_refine_diff_density_max 1.371
_refine_diff_density_min -0.816
_refine_diff_density_rms 0.085
_refine_ls_extinction_coef 0.000282(10)
_refine_ls_extinction_expression Fc^*^=kFc[1+0.001xFc^2^\l^3^/sin(2\q)]^-1/4^
_refine_ls_extinction_method SHELXL
_refine_ls_goodness_of_fit_ref 1.072
_refine_ls_hydrogen_treatment constr
_refine_ls_matrix_type full
_refine_ls_number_parameters 1235
_refine_ls_number_reflns 15209
_refine_ls_number_restraints 32
_refine_ls_restrained_S_all 1.083
_refine_ls_R_factor_all 0.0417
_refine_ls_R_factor_gt 0.0344
_refine_ls_shift/su_max 0.005
_refine_ls_shift/su_mean 0.000
_refine_ls_structure_factor_coef Fsqd
_refine_ls_weighting_details 'calc w=1/[\s^2^(Fo^2^)+(0.0340P)^2^+31.4165P] where P=(Fo^2^+2Fc^2^)/3'
_refine_ls_weighting_scheme calc
_refine_ls_wR_factor_gt 0.0765
_refine_ls_wR_factor_ref 0.0806
_reflns_number_gt 13366
_reflns_number_total 15209
_reflns_threshold_expression >2sigma(I)
_cod_data_source_file c2ce25116g.txt
_cod_data_source_block shelxlc
_cod_depositor_comments
;
The following automatic conversions were performed:

'_symmetry_cell_setting' value 'Monoclinic' changed to 'monoclinic'
according to /home/saulius/struct/CIF-dictionaries/cif_core.dic
dictionary named 'cif_core.dic' version 2.4.1 from 2010-06-29.

Automatic conversion script
Id: cif_fix_values 1891 2012-01-12 08:04:46Z andrius 
;
_cod_original_cell_volume 17263(6)
_cod_original_sg_symbol_H-M C2/c
_cod_database_code 7208078

loop_
_symmetry_equiv_pos_as_xyz
'x, y, z'
'-x, y, -z+1/2'
'x+1/2, y+1/2, z'
'-x+1/2, y+1/2, -z+1/2'
'-x, -y, -z'
'x, -y, z-1/2'
'-x+1/2, -y+1/2, -z'
'x+1/2, -y+1/2, z-1/2'

loop_
_atom_site_label
_atom_site_type_symbol
_atom_site_fract_x
_atom_site_fract_y
_atom_site_fract_z
_atom_site_U_iso_or_equiv
_atom_site_adp_type
_atom_site_occupancy
_atom_site_symmetry_multiplicity
_atom_site_calc_flag
_atom_site_refinement_flags
_atom_site_disorder_assembly
_atom_site_disorder_group
Tb1 Tb 1.0000 0.599520(18) 0.7500 0.02165(7) Uani 1 2 d S . .
Tb2 Tb 0.833586(3) 0.857686(12) 0.924004(5) 0.01930(6) Uani 1 1 d . A .
C1 C 0.85319(8) 0.4679(3) 0.93578(16) 0.0407(10) Uani 1 1 d . . .
C2 C 0.83388(7) 0.5727(3) 0.92153(13) 0.0296(8) Uani 1 1 d . . .
C3 C 0.80528(8) 0.5554(3) 0.89699(16) 0.0443(11) Uani 1 1 d . . .
H3 H 0.7986 0.4813 0.8890 0.053 Uiso 1 1 calc R . .
C4 C 0.78633(7) 0.6464(3) 0.88411(15) 0.0387(10) Uani 1 1 d . A .
C5 C 0.75521(11) 0.6169(5) 0.8574(3) 0.089(2) Uani 1 1 d D . .
C6 C 0.88753(7) 1.1361(3) 0.88712(13) 0.0310(8) Uani 1 1 d . . .
C7 C 0.88285(6) 1.0361(3) 0.91514(12) 0.0225(7) Uani 1 1 d . A .
C8 C 0.90489(7) 1.0036(3) 0.95521(12) 0.0256(7) Uani 1 1 d . . .
H8 H 0.9221 1.0414 0.9638 0.031 Uiso 1 1 calc R . .
C9 C 0.90183(6) 0.9153(3) 0.98298(11) 0.0215(7) Uani 1 1 d . A .
C10 C 0.92657(7) 0.8872(3) 1.02808(13) 0.0286(8) Uani 1 1 d . . .
C11 C 0.83996(8) 1.1852(3) 1.01407(14) 0.0371(9) Uani 1 1 d . . .
C12 C 0.82767(7) 1.1121(3) 0.97018(13) 0.0284(8) Uani 1 1 d . A .
C13 C 0.80703(8) 1.1588(3) 0.93119(14) 0.0336(9) Uani 1 1 d . . .
H13 H 0.8011 1.2334 0.9324 0.040 Uiso 1 1 calc R . .
C14 C 0.79511(7) 1.0968(3) 0.89048(13) 0.0301(8) Uani 1 1 d . A .
C15 C 0.77517(9) 1.1622(3) 0.84790(17) 0.0498(11) Uani 1 1 d . . .
C16 C 0.91663(9) 0.3938(4) 0.70389(15) 0.0450(10) Uani 1 1 d . . .
C17 C 0.94623(7) 0.4263(3) 0.73781(13) 0.0304(8) Uani 1 1 d . . .
C18 C 0.96023(8) 0.3457(3) 0.77100(14) 0.0380(9) Uani 1 1 d . . .
H18 H 0.9507 0.2803 0.7738 0.046 Uiso 1 1 calc R . .
C19 C 0.98813(8) 0.3599(3) 0.80011(13) 0.0332(8) Uani 1 1 d . . .
C20 C 1.00237(9) 0.2663(3) 0.83639(15) 0.0453(11) Uani 1 1 d . . .
C21 C 0.94850(9) 0.9391(3) 0.73521(16) 0.0394(10) Uani 1 1 d . . .
C22 C 0.97517(7) 0.8670(3) 0.74365(12) 0.0287(8) Uani 1 1 d . B .
C23 C 1.0000 0.9235(4) 0.7500 0.0371(13) Uani 1 2 d S . .
H23 H 1.0000 1.0030 0.7500 0.045 Uiso 1 2 calc SR B .
C24 C 0.65011(8) 1.1985(4) 0.86260(15) 0.0485(11) Uani 1 1 d . . .
H24A H 0.6470 1.1616 0.8878 0.073 Uiso 1 1 calc R . .
H24B H 0.6323 1.2166 0.8385 0.073 Uiso 1 1 calc R . .
H24C H 0.6607 1.2675 0.8736 0.073 Uiso 1 1 calc R . .
C25 C 0.69132(7) 1.0866(3) 0.87465(13) 0.0289(8) Uani 1 1 d . . .
C26 C 0.70393(7) 1.0036(3) 0.85517(12) 0.0299(8) Uani 1 1 d . . .
H26 H 0.6952 0.9832 0.8241 0.036 Uiso 1 1 calc R . .
C27 C 0.72864(7) 0.9543(3) 0.88201(12) 0.0289(8) Uani 1 1 d . . .
H27 H 0.7367 0.8998 0.8691 0.035 Uiso 1 1 calc R . .
C28 C 0.74244(7) 0.9846(3) 0.92961(12) 0.0253(7) Uani 1 1 d . . .
C29 C 0.73028(7) 1.0712(3) 0.94785(12) 0.0268(8) Uani 1 1 d . . .
C30 C 0.70441(7) 1.1219(3) 0.91917(12) 0.0280(8) Uani 1 1 d . . .
H30 H 0.6964 1.1794 0.9309 0.034 Uiso 1 1 calc R . .
C31 C 0.76700(7) 0.9285(3) 0.95889(12) 0.0272(8) Uani 1 1 d . . .
H31 H 0.7745 0.8700 0.9469 0.033 Uiso 1 1 calc R . .
C32 C 0.78022(7) 0.9585(3) 1.00505(12) 0.0271(8) Uani 1 1 d . . .
C33 C 0.76851(7) 1.0488(3) 1.02283(13) 0.0336(8) Uani 1 1 d . . .
H33 H 0.7774 1.0719 1.0536 0.040 Uiso 1 1 calc R . .
C34 C 0.74427(7) 1.1014(3) 0.99497(13) 0.0334(8) Uani 1 1 d . . .
H34 H 0.7367 1.1589 1.0074 0.040 Uiso 1 1 calc R . .
C35 C 0.80484(7) 0.8963(3) 1.03569(12) 0.0281(8) Uani 1 1 d . . .
C36 C 0.86678(8) 0.7230(3) 1.05824(14) 0.0393(9) Uani 1 1 d . . .
H36A H 0.8632 0.6754 1.0315 0.059 Uiso 1 1 calc R . .
H36B H 0.8791 0.6836 1.0855 0.059 Uiso 1 1 calc R . .
H36C H 0.8756 0.7928 1.0545 0.059 Uiso 1 1 calc R . .
C37 C 0.83908(7) 0.7503(3) 1.06352(13) 0.0311(8) Uani 1 1 d . . .
C38 C 0.82264(9) 0.6398(3) 1.06098(15) 0.0474(11) Uani 1 1 d . . .
H38A H 0.8055 0.6569 1.0653 0.071 Uiso 1 1 calc R . .
H38B H 0.8338 0.5884 1.0849 0.071 Uiso 1 1 calc R . .
H38C H 0.8183 0.6048 1.0311 0.071 Uiso 1 1 calc R . .
C39 C 0.86618(8) 0.9113(4) 1.11849(16) 0.0510(11) Uani 1 1 d . . .
H39A H 0.8665 0.9493 1.0913 0.077 Uiso 1 1 calc R . .
H39B H 0.8835 0.8700 1.1332 0.077 Uiso 1 1 calc R . .
H39C H 0.8642 0.9669 1.1398 0.077 Uiso 1 1 calc R . .
C40 C 0.84148(7) 0.8283(3) 1.10463(13) 0.0360(9) Uani 1 1 d . . .
C41 C 0.84024(9) 0.7666(4) 1.14721(14) 0.0526(11) Uani 1 1 d . . .
H41A H 0.8425 0.8212 1.1714 0.079 Uiso 1 1 calc R . .
H41B H 0.8551 0.7110 1.1579 0.079 Uiso 1 1 calc R . .
H41C H 0.8224 0.7290 1.1390 0.079 Uiso 1 1 calc R . .
C42 C 1.01785(7) 0.7849(3) 1.03263(13) 0.0391(9) Uani 1 1 d . . .
H42A H 1.0031 0.8013 1.0436 0.059 Uiso 1 1 calc R . .
H42B H 1.0358 0.8000 1.0569 0.059 Uiso 1 1 calc R . .
H42C H 1.0169 0.7059 1.0237 0.059 Uiso 1 1 calc R . .
C43 C 0.98886(7) 0.8518(3) 0.95731(12) 0.0276(8) Uani 1 1 d . . .
C44 C 0.98533(7) 0.9334(3) 0.92228(13) 0.0298(8) Uani 1 1 d . . .
H44 H 1.0001 0.9820 0.9243 0.036 Uiso 1 1 calc R . .
C45 C 0.96033(7) 0.9417(3) 0.88539(12) 0.0276(8) Uani 1 1 d . . .
H45 H 0.9583 0.9949 0.8621 0.033 Uiso 1 1 calc R . .
C46 C 0.93732(6) 0.8699(3) 0.88209(11) 0.0209(7) Uani 1 1 d . . .
C47 C 0.94127(6) 0.7868(3) 0.91728(11) 0.0211(7) Uani 1 1 d . . .
C48 C 0.96767(6) 0.7778(3) 0.95470(12) 0.0262(7) Uani 1 1 d . . .
H48 H 0.9706 0.7220 0.9773 0.031 Uiso 1 1 calc R . .
C49 C 0.91825(6) 0.7167(3) 0.91452(12) 0.0241(7) Uani 1 1 d . . .
H49 H 0.9208 0.6593 0.9365 0.029 Uiso 1 1 calc R . .
C50 C 0.89236(6) 0.7317(3) 0.88028(12) 0.0226(7) Uani 1 1 d . . .
H50 H 0.8774 0.6859 0.8794 0.027 Uiso 1 1 calc R . .
C51 C 0.88829(6) 0.8172(3) 0.84599(11) 0.0221(7) Uani 1 1 d . . .
C52 C 0.91065(6) 0.8826(3) 0.84650(11) 0.0222(7) Uani 1 1 d . . .
H52 H 0.9081 0.9358 0.8230 0.027 Uiso 1 1 calc R . .
C53 C 0.86017(6) 0.8356(3) 0.81080(11) 0.0213(7) Uani 1 1 d . . .
C54 C 0.81321(8) 0.8695(4) 0.69132(13) 0.0423(10) Uani 1 1 d . . .
H54A H 0.8220 0.9187 0.6761 0.063 Uiso 1 1 calc R . .
H54B H 0.7931 0.8785 0.6773 0.063 Uiso 1 1 calc R . .
H54C H 0.8180 0.7914 0.6882 0.063 Uiso 1 1 calc R . .
C55 C 0.82336(7) 0.9005(3) 0.74227(12) 0.0307(8) Uani 1 1 d . . .
C56 C 0.82128(8) 1.0292(3) 0.74861(15) 0.0452(10) Uani 1 1 d . . .
H56A H 0.8272 1.0464 0.7811 0.068 Uiso 1 1 calc R . .
H56B H 0.8021 1.0535 0.7327 0.068 Uiso 1 1 calc R . .
H56C H 0.8332 1.0686 0.7360 0.068 Uiso 1 1 calc R . .
C57 C 0.80495(7) 0.7037(3) 0.75470(13) 0.0390(9) Uani 1 1 d . . .
H57A H 0.8209 0.6730 0.7495 0.059 Uiso 1 1 calc R . .
H57B H 0.7887 0.7014 0.7262 0.059 Uiso 1 1 calc R . .
H57C H 0.8015 0.6590 0.7779 0.059 Uiso 1 1 calc R . .
C58 C 0.81099(6) 0.8271(3) 0.77131(12) 0.0285(8) Uani 1 1 d . . .
C59 C 0.78587(7) 0.8795(4) 0.77849(14) 0.0451(10) Uani 1 1 d . . .
H59A H 0.7800 0.8299 0.7977 0.068 Uiso 1 1 calc R . .
H59B H 0.7707 0.8890 0.7490 0.068 Uiso 1 1 calc R . .
H59C H 0.7911 0.9526 0.7933 0.068 Uiso 1 1 calc R . .
C60 C 0.83651(9) 0.3736(4) 0.78515(19) 0.0757(18) Uani 1 1 d . . .
H60A H 0.8473 0.3064 0.7853 0.114 Uiso 1 1 calc R . .
H60B H 0.8169 0.3590 0.7675 0.114 Uiso 1 1 calc R . .
H60C H 0.8390 0.3932 0.8165 0.114 Uiso 1 1 calc R . .
C61 C 0.87353(7) 0.4982(3) 0.78564(13) 0.0316(8) Uani 1 1 d . . .
C62 C 0.88117(7) 0.5904(3) 0.76339(13) 0.0301(8) Uani 1 1 d . . .
H62 H 0.8678 0.6243 0.7373 0.036 Uiso 1 1 calc R . .
C63 C 0.90819(7) 0.6293(3) 0.78019(12) 0.0256(7) Uani 1 1 d . . .
H63 H 0.9131 0.6896 0.7653 0.031 Uiso 1 1 calc R . .
C64 C 0.92888(7) 0.5795(3) 0.81989(12) 0.0233(7) Uani 1 1 d . . .
C65 C 0.92071(7) 0.4888(3) 0.84251(12) 0.0271(8) Uani 1 1 d . . .
C66 C 0.89259(7) 0.4496(3) 0.82452(13) 0.0335(9) Uani 1 1 d . . .
H66 H 0.8871 0.3904 0.8393 0.040 Uiso 1 1 calc R . .
C67 C 0.95719(7) 0.6164(3) 0.83717(11) 0.0226(7) Uani 1 1 d . . .
H67 H 0.9625 0.6756 0.8222 0.027 Uiso 1 1 calc R . .
C68 C 0.97698(7) 0.5666(3) 0.87561(12) 0.0259(7) Uani 1 1 d . . .
C69 C 0.96860(7) 0.4774(3) 0.89886(13) 0.0356(9) Uani 1 1 d . . .
H69 H 0.9818 0.4441 0.9253 0.043 Uiso 1 1 calc R . .
C70 C 0.94128(7) 0.4408(3) 0.88241(13) 0.0357(9) Uani 1 1 d . . .
H70 H 0.9361 0.3826 0.8980 0.043 Uiso 1 1 calc R . .
C71 C 1.00662(7) 0.6008(3) 0.89281(11) 0.0231(7) Uani 1 1 d . . .
C72 C 1.06956(7) 0.6573(3) 0.87239(14) 0.0394(9) Uani 1 1 d . . .
H72A H 1.0677 0.5784 0.8632 0.059 Uiso 1 1 calc R . .
H72B H 1.0886 0.6723 0.8929 0.059 Uiso 1 1 calc R . .
H72C H 1.0648 0.7050 0.8454 0.059 Uiso 1 1 calc R . .
C73 C 1.04970(7) 0.6831(3) 0.89737(12) 0.0261(7) Uani 1 1 d . . .
C74 C 1.04819(8) 0.8116(3) 0.90403(13) 0.0350(9) Uani 1 1 d . . .
H74A H 1.0406 0.8483 0.8742 0.053 Uiso 1 1 calc R . .
H74B H 1.0667 0.8405 0.9212 0.053 Uiso 1 1 calc R . .
H74C H 1.0363 0.8268 0.9208 0.053 Uiso 1 1 calc R . .
C75 C 1.06817(8) 0.4948(3) 0.94203(15) 0.0432(10) Uani 1 1 d . . .
H75A H 1.0684 0.4516 0.9684 0.065 Uiso 1 1 calc R . .
H75B H 1.0871 0.5044 0.9436 0.065 Uiso 1 1 calc R . .
H75C H 1.0573 0.4547 0.9140 0.065 Uiso 1 1 calc R . .
C76 C 1.05507(7) 0.6114(3) 0.94205(12) 0.0274(8) Uani 1 1 d . . .
C77 C 1.07064(7) 0.6740(3) 0.98730(13) 0.0350(9) Uani 1 1 d . . .
H77A H 1.0605 0.7421 0.9885 0.053 Uiso 1 1 calc R . .
H77B H 1.0891 0.6943 0.9890 0.053 Uiso 1 1 calc R . .
H77C H 1.0722 0.6253 1.0130 0.053 Uiso 1 1 calc R . .
F1 F 0.87520(5) 0.47971(18) 0.92309(10) 0.0545(7) Uani 1 1 d . . .
F2 F 0.84043(5) 0.37081(17) 0.91812(11) 0.0638(8) Uani 1 1 d . . .
F3 F 0.86368(5) 0.4558(2) 0.98212(10) 0.0613(7) Uani 1 1 d . . .
F4 F 0.7543(3) 0.581(2) 0.8136(5) 0.086(6) Uani 0.227(11) 1 d PDU A 1
F5 F 0.7396(3) 0.6809(12) 0.8496(6) 0.051(5) Uani 0.227(11) 1 d PU A 1
F6 F 0.7507(4) 0.508(2) 0.8763(7) 0.054(5) Uani 0.227(11) 1 d PU A 1
F4' F 0.74872(15) 0.5110(6) 0.8538(4) 0.116(4) Uani 0.773(11) 1 d P A 2
F6' F 0.74087(12) 0.6614(5) 0.8842(4) 0.154(5) Uani 0.773(11) 1 d PD A 2
F5' F 0.74396(16) 0.6738(8) 0.8192(3) 0.179(5) Uani 0.773(11) 1 d PU A 2
F7 F 0.87535(5) 1.1205(2) 0.84193(8) 0.0570(7) Uani 1 1 d . . .
F8 F 0.91449(5) 1.1529(2) 0.89378(10) 0.0687(9) Uani 1 1 d . . .
F9 F 0.87795(8) 1.2302(2) 0.89741(12) 0.0990(13) Uani 1 1 d . . .
F10 F 0.95045(4) 0.93881(18) 1.03188(8) 0.0413(5) Uani 1 1 d . . .
F11 F 0.93158(4) 0.77581(17) 1.03205(8) 0.0443(6) Uani 1 1 d . . .
F12 F 0.92072(4) 0.9198(2) 1.06455(8) 0.0445(6) Uani 1 1 d . . .
F13 F 0.86747(5) 1.1992(2) 1.02603(10) 0.0634(8) Uani 1 1 d . . .
F14 F 0.82871(5) 1.28980(17) 1.00969(9) 0.0504(6) Uani 1 1 d . . .
F15 F 0.83583(6) 1.13560(18) 1.04953(8) 0.0516(6) Uani 1 1 d . . .
F16 F 0.75723(5) 1.0945(2) 0.81705(9) 0.0577(7) Uani 1 1 d . . .
F17 F 0.78978(7) 1.2135(3) 0.82634(13) 0.1126(15) Uani 1 1 d . . .
F18 F 0.76000(7) 1.2401(3) 0.85827(12) 0.1109(14) Uani 1 1 d . . .
F19 F 0.91847(6) 0.3293(3) 0.67027(11) 0.0816(10) Uani 1 1 d . . .
F20 F 0.90214(6) 0.3349(3) 0.72466(11) 0.0820(10) Uani 1 1 d . . .
F21 F 0.90088(4) 0.4821(2) 0.68388(9) 0.0521(6) Uani 1 1 d . . .
F22 F 1.01595(6) 0.3093(2) 0.87769(9) 0.0701(8) Uani 1 1 d . . .
F23 F 1.01981(9) 0.2068(3) 0.82402(13) 0.1095(14) Uani 1 1 d . . .
F24 F 0.98420(7) 0.1924(2) 0.84182(11) 0.0909(11) Uani 1 1 d . . .
F25 F 0.9397(4) 0.9221(15) 0.7691(5) 0.076(4) Uani 0.61(4) 1 d P B 1
F26 F 0.9509(4) 1.0491(10) 0.7300(11) 0.089(5) Uani 0.61(4) 1 d P B 1
F27 F 0.9266(3) 0.9060(15) 0.6974(6) 0.094(5) Uani 0.61(4) 1 d P B 1
F26' F 0.9553(3) 1.0426(18) 0.7538(9) 0.068(5) Uani 0.39(4) 1 d PU B 2
F25' F 0.9334(6) 0.9016(18) 0.7563(13) 0.090(8) Uani 0.39(4) 1 d P B 2
F27' F 0.9355(7) 0.948(4) 0.6937(7) 0.108(11) Uani 0.39(4) 1 d P B 2
N1 N 0.82076(5) 0.8222(2) 1.02368(10) 0.0250(6) Uani 1 1 d . A .
N2 N 0.81528(6) 0.8988(3) 1.08315(11) 0.0360(7) Uani 1 1 d . . .
N3 N 0.83591(5) 0.8218(2) 0.81620(9) 0.0222(6) Uani 1 1 d . A .
N4 N 0.85413(6) 0.8714(2) 0.76610(10) 0.0278(6) Uani 1 1 d . . .
N5 N 1.02527(6) 0.5894(2) 0.93759(10) 0.0290(7) Uani 1 1 d . . .
N6 N 1.02035(5) 0.6454(2) 0.86798(10) 0.0234(6) Uani 1 1 d . B .
O1 O 0.84674(4) 0.66422(18) 0.93505(8) 0.0240(5) Uani 1 1 d . . .
O2 O 0.79092(4) 0.75043(19) 0.89001(8) 0.0266(5) Uani 1 1 d . . .
O3 O 0.85833(4) 0.99617(18) 0.89837(8) 0.0239(5) Uani 1 1 d . . .
O4 O 0.88040(4) 0.85580(17) 0.97627(8) 0.0226(5) Uani 1 1 d . . .
O5 O 0.83807(5) 1.01378(18) 0.97505(8) 0.0271(5) Uani 1 1 d . . .
O6 O 0.79941(4) 0.99503(19) 0.88320(8) 0.0280(5) Uani 1 1 d . . .
O7 O 0.83279(4) 0.78730(19) 0.85391(8) 0.0249(5) Uani 1 1 d . . .
O8 O 0.87180(5) 0.8906(2) 0.74750(9) 0.0399(6) Uani 1 1 d . . .
O9 O 0.81756(4) 0.79417(19) 0.98134(8) 0.0266(5) Uani 1 1 d . . .
O10 O 0.80669(6) 0.9601(3) 1.10864(10) 0.0614(9) Uani 1 1 d . . .
O11 O 0.66561(5) 1.1233(2) 0.84450(9) 0.0380(6) Uani 1 1 d . . .
O12 O 1.01455(5) 0.8556(2) 0.99329(9) 0.0348(6) Uani 1 1 d . . .
O13 O 0.84581(5) 0.4661(2) 0.76460(10) 0.0428(7) Uani 1 1 d . . .
O14 O 0.95487(5) 0.52161(19) 0.73056(8) 0.0274(5) Uani 1 1 d . . .
O15 O 1.00434(5) 0.44086(18) 0.80059(8) 0.0295(5) Uani 1 1 d . . .
O16 O 0.97090(5) 0.76173(18) 0.74311(8) 0.0263(5) Uani 1 1 d . . .
O17 O 1.00948(5) 0.67375(18) 0.82437(8) 0.0255(5) Uani 1 1 d . . .
O18 O 1.01997(6) 0.5508(2) 0.97174(9) 0.0441(7) Uani 1 1 d . . .

loop_
_atom_site_aniso_label
_atom_site_aniso_U_11
_atom_site_aniso_U_22
_atom_site_aniso_U_33
_atom_site_aniso_U_23
_atom_site_aniso_U_13
_atom_site_aniso_U_12
Tb1 0.02138(12) 0.01902(12) 0.02224(13) 0.000 0.00562(9) 0.000
Tb2 0.01373(8) 0.02092(9) 0.02150(10) -0.00100(6) 0.00467(6) -0.00146(6)
C1 0.034(2) 0.026(2) 0.062(3) 0.0014(19) 0.018(2) -0.0033(16)
C2 0.0263(18) 0.0258(19) 0.038(2) -0.0006(15) 0.0134(16) -0.0012(14)
C3 0.030(2) 0.0260(19) 0.068(3) -0.0067(19) 0.008(2) -0.0079(16)
C4 0.0226(18) 0.033(2) 0.052(3) -0.0050(18) 0.0048(17) -0.0075(16)
C5 0.029(3) 0.041(3) 0.165(8) -0.010(4) 0.001(4) -0.009(2)
C6 0.0293(19) 0.0252(19) 0.033(2) 0.0036(15) 0.0050(16) -0.0037(15)
C7 0.0222(16) 0.0177(16) 0.029(2) -0.0010(14) 0.0111(14) -0.0006(13)
C8 0.0211(16) 0.0215(17) 0.033(2) -0.0031(14) 0.0091(15) -0.0065(13)
C9 0.0176(15) 0.0200(16) 0.0243(19) -0.0047(13) 0.0051(13) 0.0003(13)
C10 0.0212(17) 0.0261(18) 0.034(2) 0.0003(15) 0.0049(15) -0.0054(14)
C11 0.042(2) 0.028(2) 0.046(3) -0.0122(18) 0.0223(19) -0.0089(17)
C12 0.0284(18) 0.0261(18) 0.038(2) -0.0093(16) 0.0214(16) -0.0090(15)
C13 0.036(2) 0.0194(17) 0.047(3) -0.0017(16) 0.0189(18) 0.0014(15)
C14 0.0218(17) 0.0268(19) 0.041(2) 0.0021(16) 0.0117(16) 0.0028(14)
C15 0.043(2) 0.036(2) 0.055(3) 0.007(2) 0.002(2) 0.0089(19)
C16 0.044(2) 0.045(2) 0.041(3) -0.008(2) 0.011(2) -0.017(2)
C17 0.0326(19) 0.033(2) 0.027(2) -0.0080(16) 0.0118(16) -0.0074(16)
C18 0.045(2) 0.027(2) 0.038(2) 0.0006(16) 0.0111(18) -0.0152(17)
C19 0.047(2) 0.0223(18) 0.030(2) 0.0014(15) 0.0144(17) 0.0003(16)
C20 0.059(3) 0.026(2) 0.043(3) 0.0094(18) 0.010(2) -0.0023(19)
C21 0.044(2) 0.027(2) 0.054(3) 0.0059(19) 0.026(2) 0.0101(18)
C22 0.035(2) 0.028(2) 0.029(2) -0.0013(15) 0.0183(16) 0.0068(15)
C23 0.045(3) 0.022(3) 0.056(4) 0.000 0.032(3) 0.000
C24 0.037(2) 0.070(3) 0.038(3) -0.001(2) 0.0146(19) 0.022(2)
C25 0.0232(17) 0.0331(19) 0.030(2) 0.0017(15) 0.0103(15) 0.0009(15)
C26 0.0292(18) 0.039(2) 0.023(2) -0.0042(15) 0.0116(15) -0.0036(16)
C27 0.0271(18) 0.0321(19) 0.031(2) -0.0069(16) 0.0150(16) -0.0010(15)
C28 0.0225(16) 0.0282(18) 0.027(2) -0.0033(15) 0.0112(14) -0.0044(14)
C29 0.0284(18) 0.0241(17) 0.030(2) -0.0018(15) 0.0134(16) -0.0032(14)
C30 0.0279(18) 0.0275(18) 0.032(2) -0.0024(15) 0.0150(15) 0.0012(14)
C31 0.0222(17) 0.0301(18) 0.031(2) -0.0055(15) 0.0125(15) -0.0047(14)
C32 0.0233(17) 0.0307(19) 0.026(2) -0.0036(15) 0.0082(15) -0.0052(14)
C33 0.0333(19) 0.037(2) 0.026(2) -0.0107(16) 0.0059(16) -0.0041(16)
C34 0.033(2) 0.031(2) 0.035(2) -0.0091(16) 0.0118(17) 0.0030(16)
C35 0.0221(17) 0.0359(19) 0.026(2) -0.0036(15) 0.0091(15) -0.0049(15)
C36 0.035(2) 0.052(2) 0.032(2) 0.0119(18) 0.0142(17) 0.0134(18)
C37 0.0289(18) 0.035(2) 0.030(2) 0.0053(16) 0.0117(16) 0.0006(15)
C38 0.060(3) 0.042(2) 0.043(3) 0.0105(19) 0.021(2) -0.009(2)
C39 0.032(2) 0.054(3) 0.053(3) -0.011(2) 0.001(2) 0.0007(19)
C40 0.0271(19) 0.049(2) 0.028(2) 0.0038(17) 0.0064(16) 0.0041(17)
C41 0.049(3) 0.078(3) 0.029(2) 0.007(2) 0.012(2) 0.012(2)
C42 0.0254(19) 0.052(2) 0.030(2) 0.0067(18) -0.0008(16) 0.0018(17)
C43 0.0176(16) 0.0314(19) 0.031(2) -0.0013(15) 0.0057(14) 0.0025(14)
C44 0.0213(17) 0.0282(18) 0.038(2) 0.0034(16) 0.0089(16) -0.0038(14)
C45 0.0246(17) 0.0258(17) 0.032(2) 0.0080(15) 0.0101(15) 0.0009(14)
C46 0.0190(15) 0.0207(16) 0.0241(18) -0.0002(13) 0.0093(13) 0.0007(13)
C47 0.0187(15) 0.0230(17) 0.0207(18) -0.0012(13) 0.0065(13) 0.0023(13)
C48 0.0214(16) 0.0278(18) 0.026(2) 0.0045(15) 0.0056(14) 0.0036(14)
C49 0.0218(16) 0.0226(17) 0.027(2) 0.0037(14) 0.0079(14) 0.0021(13)
C50 0.0187(16) 0.0226(16) 0.0270(19) 0.0019(14) 0.0092(14) 0.0004(13)
C51 0.0181(15) 0.0253(17) 0.0224(18) -0.0035(14) 0.0069(13) 0.0008(13)
C52 0.0222(16) 0.0228(16) 0.0214(18) 0.0035(14) 0.0079(13) 0.0022(13)
C53 0.0187(15) 0.0222(16) 0.0210(18) -0.0013(13) 0.0051(13) 0.0019(13)
C54 0.038(2) 0.058(3) 0.023(2) 0.0080(18) 0.0026(17) 0.0080(19)
C55 0.0232(17) 0.036(2) 0.025(2) 0.0036(15) -0.0008(14) 0.0084(15)
C56 0.041(2) 0.037(2) 0.047(3) 0.0060(19) 0.0042(19) 0.0115(18)
C57 0.0263(19) 0.048(2) 0.031(2) -0.0060(18) -0.0024(16) -0.0120(17)
C58 0.0148(15) 0.041(2) 0.0214(19) 0.0013(15) -0.0020(13) 0.0047(14)
C59 0.0210(18) 0.075(3) 0.033(2) -0.001(2) 0.0034(16) 0.0138(19)
C60 0.037(2) 0.078(3) 0.084(4) 0.040(3) -0.010(2) -0.030(2)
C61 0.0233(17) 0.0305(19) 0.034(2) 0.0007(16) 0.0035(15) -0.0047(15)
C62 0.0287(18) 0.0306(19) 0.027(2) 0.0035(15) 0.0062(15) 0.0040(15)
C63 0.0277(18) 0.0255(17) 0.0225(19) 0.0036(14) 0.0084(14) 0.0018(14)
C64 0.0258(17) 0.0208(16) 0.0225(19) -0.0003(13) 0.0085(14) 0.0011(13)
C65 0.0267(17) 0.0237(17) 0.029(2) 0.0011(14) 0.0079(15) -0.0028(14)
C66 0.0317(19) 0.0280(19) 0.035(2) 0.0053(16) 0.0062(17) -0.0053(15)
C67 0.0274(17) 0.0181(16) 0.0228(18) 0.0024(13) 0.0101(14) 0.0009(13)
C68 0.0273(17) 0.0241(17) 0.025(2) -0.0008(14) 0.0085(15) -0.0027(14)
C69 0.0289(19) 0.033(2) 0.036(2) 0.0151(17) 0.0021(16) -0.0019(16)
C70 0.034(2) 0.033(2) 0.033(2) 0.0156(17) 0.0053(17) -0.0067(16)
C71 0.0257(17) 0.0189(16) 0.0213(18) 0.0010(13) 0.0050(14) 0.0001(13)
C72 0.0255(19) 0.055(3) 0.038(2) -0.0081(19) 0.0127(17) -0.0026(17)
C73 0.0218(16) 0.0286(18) 0.0245(19) -0.0022(15) 0.0048(14) -0.0022(14)
C74 0.035(2) 0.0285(19) 0.037(2) 0.0003(16) 0.0082(17) -0.0071(16)
C75 0.040(2) 0.032(2) 0.047(3) 0.0029(18) 0.0045(19) 0.0061(17)
C76 0.0209(16) 0.0286(18) 0.026(2) -0.0002(15) 0.0012(14) 0.0003(14)
C77 0.0277(18) 0.042(2) 0.029(2) -0.0023(17) 0.0029(16) -0.0025(16)
F1 0.0450(14) 0.0321(12) 0.099(2) 0.0089(13) 0.0413(14) 0.0074(10)
F2 0.0507(14) 0.0216(12) 0.120(3) -0.0117(13) 0.0328(16) -0.0049(10)
F3 0.0582(16) 0.0497(15) 0.067(2) 0.0256(13) 0.0135(14) 0.0155(12)
F4 0.049(7) 0.110(10) 0.075(9) -0.038(7) -0.004(6) -0.014(7)
F5 0.015(5) 0.028(6) 0.083(9) 0.016(6) -0.014(6) -0.006(4)
F6 0.023(7) 0.065(8) 0.071(9) -0.011(7) 0.013(7) -0.029(5)
F4' 0.041(3) 0.040(3) 0.206(10) -0.012(5) -0.022(5) -0.0194(19)
F6' 0.042(3) 0.083(4) 0.348(14) 0.000(6) 0.085(6) -0.014(3)
F5' 0.085(5) 0.148(7) 0.176(8) 0.073(6) -0.096(5) -0.057(4)
F7 0.0659(16) 0.0565(15) 0.0385(15) 0.0162(12) 0.0084(12) -0.0217(13)
F8 0.0358(13) 0.0760(18) 0.080(2) 0.0412(15) 0.0050(13) -0.0204(12)
F9 0.198(4) 0.0211(13) 0.134(3) 0.0224(15) 0.126(3) 0.0296(17)
F10 0.0186(10) 0.0500(13) 0.0443(14) 0.0072(10) -0.0006(9) -0.0100(9)
F11 0.0342(11) 0.0282(11) 0.0500(15) 0.0086(10) -0.0074(10) 0.0011(9)
F12 0.0368(12) 0.0656(15) 0.0263(13) -0.0051(11) 0.0064(10) -0.0062(11)
F13 0.0403(14) 0.0697(17) 0.077(2) -0.0419(15) 0.0189(13) -0.0225(12)
F14 0.0757(17) 0.0270(12) 0.0575(17) -0.0133(11) 0.0353(14) -0.0044(11)
F15 0.0812(18) 0.0397(13) 0.0378(15) -0.0091(11) 0.0267(13) -0.0160(12)
F16 0.0419(13) 0.0546(15) 0.0555(17) 0.0036(13) -0.0055(12) 0.0193(12)
F17 0.077(2) 0.127(3) 0.101(3) 0.081(2) -0.003(2) -0.021(2)
F18 0.120(3) 0.081(2) 0.085(3) -0.0184(18) -0.014(2) 0.078(2)
F19 0.0606(17) 0.093(2) 0.066(2) -0.0539(17) -0.0044(15) -0.0034(15)
F20 0.0545(17) 0.097(2) 0.077(2) 0.0240(17) 0.0053(15) -0.0419(16)
F21 0.0300(12) 0.0654(16) 0.0500(16) 0.0002(13) 0.0028(11) -0.0094(11)
F22 0.089(2) 0.0458(15) 0.0433(17) 0.0138(12) -0.0113(14) -0.0070(14)
F23 0.164(3) 0.073(2) 0.120(3) 0.057(2) 0.087(3) 0.080(2)
F24 0.095(2) 0.0633(18) 0.080(2) 0.0431(16) -0.0054(18) -0.0371(17)
F25 0.068(7) 0.124(11) 0.053(6) 0.020(4) 0.042(4) 0.042(6)
F26 0.076(6) 0.033(4) 0.184(15) 0.040(7) 0.078(9) 0.022(4)
F27 0.052(6) 0.100(7) 0.091(9) -0.043(6) -0.016(5) 0.045(5)
F26' 0.057(5) 0.032(7) 0.110(9) -0.027(6) 0.025(6) 0.017(4)
F25' 0.066(11) 0.039(6) 0.20(3) 0.038(10) 0.093(15) 0.023(6)
F27' 0.085(14) 0.19(3) 0.035(7) 0.007(11) 0.002(9) 0.098(15)
N1 0.0226(14) 0.0316(15) 0.0214(16) -0.0020(12) 0.0089(12) -0.0042(12)
N2 0.0286(16) 0.0490(19) 0.0282(18) -0.0067(15) 0.0084(14) 0.0047(14)
N3 0.0183(13) 0.0262(14) 0.0193(15) -0.0018(12) 0.0039(11) -0.0003(11)
N4 0.0231(15) 0.0336(16) 0.0244(16) 0.0050(13) 0.0064(12) 0.0022(12)
N5 0.0267(15) 0.0309(16) 0.0243(17) 0.0038(13) 0.0036(13) -0.0074(12)
N6 0.0205(13) 0.0230(14) 0.0231(16) -0.0016(12) 0.0041(12) -0.0015(11)
O1 0.0210(11) 0.0210(12) 0.0287(14) 0.0000(10) 0.0080(10) -0.0020(9)
O2 0.0167(11) 0.0281(13) 0.0326(15) -0.0041(10) 0.0068(10) -0.0044(9)
O3 0.0184(11) 0.0246(12) 0.0256(13) 0.0000(10) 0.0047(10) -0.0032(9)
O4 0.0164(11) 0.0247(12) 0.0244(13) 0.0006(9) 0.0050(9) -0.0044(9)
O5 0.0252(12) 0.0245(12) 0.0320(14) -0.0040(10) 0.0114(10) -0.0016(10)
O6 0.0205(11) 0.0258(13) 0.0338(15) -0.0008(10) 0.0058(10) 0.0027(10)
O7 0.0223(11) 0.0321(13) 0.0211(13) -0.0021(10) 0.0088(10) 0.0000(10)
O8 0.0313(14) 0.0579(17) 0.0319(15) 0.0128(13) 0.0135(12) 0.0003(12)
O9 0.0260(12) 0.0306(13) 0.0250(14) -0.0029(10) 0.0118(10) -0.0024(10)
O10 0.0521(18) 0.097(2) 0.0309(18) -0.0156(17) 0.0110(14) 0.0252(17)
O11 0.0290(13) 0.0530(16) 0.0299(15) -0.0016(12) 0.0086(11) 0.0111(12)
O12 0.0199(12) 0.0409(15) 0.0337(15) 0.0057(11) -0.0011(10) -0.0023(10)
O13 0.0239(13) 0.0445(16) 0.0473(18) 0.0150(13) -0.0011(12) -0.0087(11)
O14 0.0272(12) 0.0269(13) 0.0269(14) -0.0007(10) 0.0090(10) -0.0052(10)
O15 0.0337(13) 0.0211(12) 0.0307(15) 0.0024(10) 0.0087(11) -0.0038(10)
O16 0.0298(12) 0.0199(12) 0.0295(14) 0.0011(10) 0.0115(11) 0.0023(10)
O17 0.0288(12) 0.0272(12) 0.0190(13) 0.0008(10) 0.0076(10) -0.0019(10)
O18 0.0426(15) 0.0553(17) 0.0289(16) 0.0110(13) 0.0072(12) -0.0108(13)

loop_
_atom_type_symbol
_atom_type_description
_atom_type_scat_dispersion_real
_atom_type_scat_dispersion_imag
_atom_type_scat_source
C C 0.0033 0.0016 'International Tables Vol C Tables 4.2.6.8 and 6.1.1.4'
H H 0.0000 0.0000 'International Tables Vol C Tables 4.2.6.8 and 6.1.1.4'
F F 0.0171 0.0103 'International Tables Vol C Tables 4.2.6.8 and 6.1.1.4'
N N 0.0061 0.0033 'International Tables Vol C Tables 4.2.6.8 and 6.1.1.4'
O O 0.0106 0.0060 'International Tables Vol C Tables 4.2.6.8 and 6.1.1.4'
Tb Tb -0.1723 4.1537 'International Tables Vol C Tables 4.2.6.8 and 6.1.1.4'

loop_
_geom_angle_atom_site_label_1
_geom_angle_atom_site_label_2
_geom_angle_atom_site_label_3
_geom_angle
_geom_angle_site_symmetry_1
_geom_angle_site_symmetry_3
O17 Tb1 O17 136.50(11) . 2_756
O17 Tb1 O14 102.40(8) . .
O17 Tb1 O14 94.21(8) 2_756 .
O17 Tb1 O14 94.21(8) . 2_756
O17 Tb1 O14 102.40(8) 2_756 2_756
O14 Tb1 O14 134.25(11) . 2_756
O17 Tb1 O16 71.43(8) . .
O17 Tb1 O16 74.09(8) 2_756 .
O14 Tb1 O16 76.20(8) . .
O14 Tb1 O16 149.32(8) 2_756 .
O17 Tb1 O16 74.09(8) . 2_756
O17 Tb1 O16 71.43(8) 2_756 2_756
O14 Tb1 O16 149.32(8) . 2_756
O14 Tb1 O16 76.20(8) 2_756 2_756
O16 Tb1 O16 73.83(11) . 2_756
O17 Tb1 O15 150.59(8) . 2_756
O17 Tb1 O15 72.83(8) 2_756 2_756
O14 Tb1 O15 72.00(8) . 2_756
O14 Tb1 O15 72.83(8) 2_756 2_756
O16 Tb1 O15 131.53(8) . 2_756
O16 Tb1 O15 125.42(8) 2_756 2_756
O17 Tb1 O15 72.83(8) . .
O17 Tb1 O15 150.59(8) 2_756 .
O14 Tb1 O15 72.83(8) . .
O14 Tb1 O15 72.00(8) 2_756 .
O16 Tb1 O15 125.42(8) . .
O16 Tb1 O15 131.53(8) 2_756 .
O15 Tb1 O15 78.02(11) 2_756 .
O7 Tb2 O4 107.40(8) . .
O7 Tb2 O9 135.69(8) . .
O4 Tb2 O9 91.82(8) . .
O7 Tb2 O1 72.37(8) . .
O4 Tb2 O1 74.11(7) . .
O9 Tb2 O1 75.41(8) . .
O7 Tb2 O6 89.48(8) . .
O4 Tb2 O6 137.64(8) . .
O9 Tb2 O6 102.77(8) . .
O1 Tb2 O6 147.92(8) . .
O7 Tb2 O5 150.00(8) . .
O4 Tb2 O5 74.20(8) . .
O9 Tb2 O5 73.05(8) . .
O1 Tb2 O5 133.91(8) . .
O6 Tb2 O5 72.58(8) . .
O7 Tb2 O3 75.39(8) . .
O4 Tb2 O3 72.58(7) . .
O9 Tb2 O3 148.86(8) . .
O1 Tb2 O3 123.08(7) . .
O6 Tb2 O3 74.82(8) . .
O5 Tb2 O3 76.76(8) . .
O7 Tb2 O2 73.17(8) . .
O4 Tb2 O2 146.09(7) . .
O9 Tb2 O2 69.24(8) . .
O1 Tb2 O2 73.98(8) . .
O6 Tb2 O2 75.54(8) . .
O5 Tb2 O2 122.66(8) . .
O3 Tb2 O2 136.45(8) . .
F2 C1 F1 107.8(3) . .
F2 C1 F3 106.9(3) . .
F1 C1 F3 106.7(3) . .
F2 C1 C2 113.8(3) . .
F1 C1 C2 111.0(3) . .
F3 C1 C2 110.4(3) . .
O1 C2 C3 128.8(3) . .
O1 C2 C1 112.8(3) . .
C3 C2 C1 118.4(3) . .
C2 C3 C4 121.6(3) . .
C2 C3 H3 119.2 . .
C4 C3 H3 119.2 . .
O2 C4 C3 129.4(3) . .
O2 C4 C5 113.6(3) . .
C3 C4 C5 117.0(4) . .
F5 C5 F4' 121.1(9) . .
F5 C5 F5' 52.1(10) . .
F4' C5 F5' 114.0(7) . .
F5 C5 F6' 49.6(10) . .
F4' C5 F6' 103.6(7) . .
F5' C5 F6' 101.8(8) . .
F5 C5 F4 103.9(14) . .
F4' C5 F4 73.4(9) . .
F5' C5 F4 54.7(9) . .
F6' C5 F4 148.3(8) . .
F5 C5 F6 119.4(14) . .
F4' C5 F6 27.4(10) . .
F5' C5 F6 137.5(9) . .
F6' C5 F6 83.5(10) . .
F4 C5 F6 100.2(13) . .
F5 C5 C4 120.8(9) . .
F4' C5 C4 116.7(5) . .
F5' C5 C4 113.1(6) . .
F6' C5 C4 105.6(5) . .
F4 C5 C4 103.7(7) . .
F6 C5 C4 105.6(9) . .
F9 C6 F7 108.1(3) . .
F9 C6 F8 107.8(3) . .
F7 C6 F8 103.4(3) . .
F9 C6 C7 110.7(3) . .
F7 C6 C7 112.8(3) . .
F8 C6 C7 113.7(3) . .
O3 C7 C8 128.5(3) . .
O3 C7 C6 113.3(3) . .
C8 C7 C6 118.2(3) . .
C7 C8 C9 121.1(3) . .
C7 C8 H8 119.4 . .
C9 C8 H8 119.4 . .
O4 C9 C8 127.4(3) . .
O4 C9 C10 113.9(3) . .
C8 C9 C10 118.6(3) . .
F11 C10 F10 107.4(3) . .
F11 C10 F12 107.5(3) . .
F10 C10 F12 106.9(3) . .
F11 C10 C9 111.2(3) . .
F10 C10 C9 113.6(3) . .
F12 C10 C9 110.0(3) . .
F13 C11 F15 107.9(4) . .
F13 C11 F14 106.7(3) . .
F15 C11 F14 106.6(3) . .
F13 C11 C12 110.8(3) . .
F15 C11 C12 110.8(3) . .
F14 C11 C12 113.8(3) . .
O5 C12 C13 128.2(3) . .
O5 C12 C11 113.1(3) . .
C13 C12 C11 118.7(3) . .
C14 C13 C12 121.4(3) . .
C14 C13 H13 119.3 . .
C12 C13 H13 119.3 . .
O6 C14 C13 128.2(3) . .
O6 C14 C15 115.1(3) . .
C13 C14 C15 116.6(3) . .
F16 C15 F18 106.3(4) . .
F16 C15 F17 106.1(4) . .
F18 C15 F17 108.1(4) . .
F16 C15 C14 112.6(3) . .
F18 C15 C14 113.3(4) . .
F17 C15 C14 110.0(3) . .
F21 C16 F19 106.8(4) . .
F21 C16 F20 106.1(4) . .
F19 C16 F20 107.8(4) . .
F21 C16 C17 113.8(3) . .
F19 C16 C17 109.7(3) . .
F20 C16 C17 112.3(3) . .
O14 C17 C18 128.5(3) . .
O14 C17 C16 115.0(3) . .
C18 C17 C16 116.4(3) . .
C17 C18 C19 121.5(3) . .
C17 C18 H18 119.2 . .
C19 C18 H18 119.2 . .
O15 C19 C18 127.9(3) . .
O15 C19 C20 113.4(3) . .
C18 C19 C20 118.6(3) . .
F23 C20 F22 109.0(4) . .
F23 C20 F24 106.4(4) . .
F22 C20 F24 105.3(4) . .
F23 C20 C19 110.6(4) . .
F22 C20 C19 112.0(3) . .
F24 C20 C19 113.2(3) . .
F27' C21 F25' 112.6(15) . .
F27' C21 F26 79.8(14) . .
F25' C21 F26 120.7(10) . .
F27' C21 F25 130.7(17) . .
F25' C21 F25 21.0(17) . .
F26 C21 F25 109.1(10) . .
F27' C21 F26' 109.4(15) . .
F25' C21 F26' 101.5(12) . .
F26 C21 F26' 30.4(7) . .
F25 C21 F26' 84.3(11) . .
F27' C21 F27 32(2) . .
F25' C21 F27 83.1(14) . .
F26 C21 F27 105.3(10) . .
F25 C21 F27 103.4(10) . .
F26' C21 F27 129.7(10) . .
F27' C21 C22 108.9(11) . .
F25' C21 C22 113.4(10) . .
F26 C21 C22 116.1(6) . .
F25 C21 C22 109.4(7) . .
F26' C21 C22 110.8(7) . .
F27 C21 C22 112.7(7) . .
O16 C22 C23 128.4(3) . .
O16 C22 C21 113.4(3) . .
C23 C22 C21 118.2(3) . .
C22 C23 C22 122.8(4) . 2_756
C22 C23 H23 118.6 . .
C22 C23 H23 118.6 2_756 .
O11 C24 H24A 109.5 . .
O11 C24 H24B 109.5 . .
H24A C24 H24B 109.5 . .
O11 C24 H24C 109.5 . .
H24A C24 H24C 109.5 . .
H24B C24 H24C 109.5 . .
C30 C25 O11 125.6(3) . .
C30 C25 C26 120.9(3) . .
O11 C25 C26 113.5(3) . .
C27 C26 C25 119.9(3) . .
C27 C26 H26 120.1 . .
C25 C26 H26 120.1 . .
C26 C27 C28 121.1(3) . .
C26 C27 H27 119.4 . .
C28 C27 H27 119.4 . .
C31 C28 C29 119.8(3) . .
C31 C28 C27 121.9(3) . .
C29 C28 C27 118.3(3) . .
C34 C29 C28 117.8(3) . .
C34 C29 C30 122.4(3) . .
C28 C29 C30 119.7(3) . .
C25 C30 C29 120.0(3) . .
C25 C30 H30 120.0 . .
C29 C30 H30 120.0 . .
C32 C31 C28 121.5(3) . .
C32 C31 H31 119.3 . .
C28 C31 H31 119.3 . .
C31 C32 C33 118.5(3) . .
C31 C32 C35 121.1(3) . .
C33 C32 C35 120.3(3) . .
C34 C33 C32 120.3(3) . .
C34 C33 H33 119.9 . .
C32 C33 H33 119.9 . .
C33 C34 C29 122.0(3) . .
C33 C34 H34 119.0 . .
C29 C34 H34 119.0 . .
N1 C35 N2 106.5(3) . .
N1 C35 C32 127.6(3) . .
N2 C35 C32 125.8(3) . .
C37 C36 H36A 109.5 . .
C37 C36 H36B 109.5 . .
H36A C36 H36B 109.5 . .
C37 C36 H36C 109.5 . .
H36A C36 H36C 109.5 . .
H36B C36 H36C 109.5 . .
N1 C37 C36 110.3(3) . .
N1 C37 C38 105.7(3) . .
C36 C37 C38 109.6(3) . .
N1 C37 C40 100.6(3) . .
C36 C37 C40 115.4(3) . .
C38 C37 C40 114.4(3) . .
C37 C38 H38A 109.5 . .
C37 C38 H38B 109.5 . .
H38A C38 H38B 109.5 . .
C37 C38 H38C 109.5 . .
H38A C38 H38C 109.5 . .
H38B C38 H38C 109.5 . .
C40 C39 H39A 109.5 . .
C40 C39 H39B 109.5 . .
H39A C39 H39B 109.5 . .
C40 C39 H39C 109.5 . .
H39A C39 H39C 109.5 . .
H39B C39 H39C 109.5 . .
N2 C40 C39 106.5(3) . .
N2 C40 C41 108.7(3) . .
C39 C40 C41 111.0(4) . .
N2 C40 C37 100.3(3) . .
C39 C40 C37 114.2(3) . .
C41 C40 C37 115.1(3) . .
C40 C41 H41A 109.5 . .
C40 C41 H41B 109.5 . .
H41A C41 H41B 109.5 . .
C40 C41 H41C 109.5 . .
H41A C41 H41C 109.5 . .
H41B C41 H41C 109.5 . .
O12 C42 H42A 109.5 . .
O12 C42 H42B 109.5 . .
H42A C42 H42B 109.5 . .
O12 C42 H42C 109.5 . .
H42A C42 H42C 109.5 . .
H42B C42 H42C 109.5 . .
C48 C43 O12 124.5(3) . .
C48 C43 C44 121.1(3) . .
O12 C43 C44 114.4(3) . .
C45 C44 C43 120.3(3) . .
C45 C44 H44 119.9 . .
C43 C44 H44 119.9 . .
C44 C45 C46 120.7(3) . .
C44 C45 H45 119.7 . .
C46 C45 H45 119.7 . .
C52 C46 C47 119.5(3) . .
C52 C46 C45 121.9(3) . .
C47 C46 C45 118.5(3) . .
C49 C47 C48 121.6(3) . .
C49 C47 C46 118.5(3) . .
C48 C47 C46 119.8(3) . .
C43 C48 C47 119.6(3) . .
C43 C48 H48 120.2 . .
C47 C48 H48 120.2 . .
C50 C49 C47 121.2(3) . .
C50 C49 H49 119.4 . .
C47 C49 H49 119.4 . .
C49 C50 C51 120.1(3) . .
C49 C50 H50 120.0 . .
C51 C50 H50 120.0 . .
C52 C51 C50 119.9(3) . .
C52 C51 C53 120.7(3) . .
C50 C51 C53 119.4(3) . .
C51 C52 C46 120.7(3) . .
C51 C52 H52 119.7 . .
C46 C52 H52 119.7 . .
N3 C53 N4 107.6(3) . .
N3 C53 C51 126.5(3) . .
N4 C53 C51 125.9(3) . .
C55 C54 H54A 109.5 . .
C55 C54 H54B 109.5 . .
H54A C54 H54B 109.5 . .
C55 C54 H54C 109.5 . .
H54A C54 H54C 109.5 . .
H54B C54 H54C 109.5 . .
N4 C55 C54 110.0(3) . .
N4 C55 C56 105.7(3) . .
C54 C55 C56 111.0(3) . .
N4 C55 C58 99.9(3) . .
C54 C55 C58 115.1(3) . .
C56 C55 C58 114.0(3) . .
C55 C56 H56A 109.5 . .
C55 C56 H56B 109.5 . .
H56A C56 H56B 109.5 . .
C55 C56 H56C 109.5 . .
H56A C56 H56C 109.5 . .
H56B C56 H56C 109.5 . .
C58 C57 H57A 109.5 . .
C58 C57 H57B 109.5 . .
H57A C57 H57B 109.5 . .
C58 C57 H57C 109.5 . .
H57A C57 H57C 109.5 . .
H57B C57 H57C 109.5 . .
N3 C58 C59 110.7(3) . .
N3 C58 C57 105.6(3) . .
C59 C58 C57 110.9(3) . .
N3 C58 C55 100.0(2) . .
C59 C58 C55 114.9(3) . .
C57 C58 C55 113.8(3) . .
C58 C59 H59A 109.5 . .
C58 C59 H59B 109.5 . .
H59A C59 H59B 109.5 . .
C58 C59 H59C 109.5 . .
H59A C59 H59C 109.5 . .
H59B C59 H59C 109.5 . .
O13 C60 H60A 109.5 . .
O13 C60 H60B 109.5 . .
H60A C60 H60B 109.5 . .
O13 C60 H60C 109.5 . .
H60A C60 H60C 109.5 . .
H60B C60 H60C 109.5 . .
C66 C61 O13 125.2(3) . .
C66 C61 C62 121.0(3) . .
O13 C61 C62 113.8(3) . .
C63 C62 C61 119.8(3) . .
C63 C62 H62 120.1 . .
C61 C62 H62 120.1 . .
C62 C63 C64 121.1(3) . .
C62 C63 H63 119.4 . .
C64 C63 H63 119.4 . .
C67 C64 C63 122.1(3) . .
C67 C64 C65 119.6(3) . .
C63 C64 C65 118.4(3) . .
C70 C65 C66 122.2(3) . .
C70 C65 C64 118.1(3) . .
C66 C65 C64 119.7(3) . .
C61 C66 C65 120.0(3) . .
C61 C66 H66 120.0 . .
C65 C66 H66 120.0 . .
C68 C67 C64 121.1(3) . .
C68 C67 H67 119.4 . .
C64 C67 H67 119.4 . .
C67 C68 C69 119.2(3) . .
C67 C68 C71 121.7(3) . .
C69 C68 C71 119.1(3) . .
C70 C69 C68 120.2(3) . .
C70 C69 H69 119.9 . .
C68 C69 H69 119.9 . .
C69 C70 C65 121.8(3) . .
C69 C70 H70 119.1 . .
C65 C70 H70 119.1 . .
N6 C71 N5 108.0(3) . .
N6 C71 C68 126.8(3) . .
N5 C71 C68 125.2(3) . .
C73 C72 H72A 109.5 . .
C73 C72 H72B 109.5 . .
H72A C72 H72B 109.5 . .
C73 C72 H72C 109.5 . .
H72A C72 H72C 109.5 . .
H72B C72 H72C 109.5 . .
N6 C73 C74 106.4(3) . .
N6 C73 C72 109.9(3) . .
C74 C73 C72 110.0(3) . .
N6 C73 C76 100.5(2) . .
C74 C73 C76 114.3(3) . .
C72 C73 C76 114.9(3) . .
C73 C74 H74A 109.5 . .
C73 C74 H74B 109.5 . .
H74A C74 H74B 109.5 . .
C73 C74 H74C 109.5 . .
H74A C74 H74C 109.5 . .
H74B C74 H74C 109.5 . .
C76 C75 H75A 109.5 . .
C76 C75 H75B 109.5 . .
H75A C75 H75B 109.5 . .
C76 C75 H75C 109.5 . .
H75A C75 H75C 109.5 . .
H75B C75 H75C 109.5 . .
N5 C76 C77 109.2(3) . .
N5 C76 C75 106.3(3) . .
C77 C76 C75 110.8(3) . .
N5 C76 C73 100.3(2) . .
C77 C76 C73 114.9(3) . .
C75 C76 C73 114.3(3) . .
C76 C77 H77A 109.5 . .
C76 C77 H77B 109.5 . .
H77A C77 H77B 109.5 . .
C76 C77 H77C 109.5 . .
H77A C77 H77C 109.5 . .
H77B C77 H77C 109.5 . .
O9 N1 C35 125.9(3) . .
O9 N1 C37 119.6(3) . .
C35 N1 C37 113.0(3) . .
O10 N2 C35 127.0(3) . .
O10 N2 C40 119.9(3) . .
C35 N2 C40 112.8(3) . .
O7 N3 C53 126.2(3) . .
O7 N3 C58 120.0(2) . .
C53 N3 C58 112.8(3) . .
O8 N4 C53 126.3(3) . .
O8 N4 C55 122.2(3) . .
C53 N4 C55 111.1(3) . .
O18 N5 C71 126.6(3) . .
O18 N5 C76 120.9(3) . .
C71 N5 C76 111.9(3) . .
O17 N6 C71 126.3(3) . .
O17 N6 C73 119.7(3) . .
C71 N6 C73 113.0(3) . .
C2 O1 Tb2 133.9(2) . .
C4 O2 Tb2 132.1(2) . .
C7 O3 Tb2 133.9(2) . .
C9 O4 Tb2 135.9(2) . .
C12 O5 Tb2 134.1(2) . .
C14 O6 Tb2 134.3(2) . .
N3 O7 Tb2 140.41(19) . .
N1 O9 Tb2 137.70(18) . .
C25 O11 C24 117.2(3) . .
C43 O12 C42 116.4(3) . .
C61 O13 C60 117.0(3) . .
C17 O14 Tb1 133.0(2) . .
C19 O15 Tb1 132.9(2) . .
C22 O16 Tb1 133.3(2) . .
N6 O17 Tb1 141.50(18) . .

loop_
_geom_bond_atom_site_label_1
_geom_bond_atom_site_label_2
_geom_bond_distance
_geom_bond_site_symmetry_2
Tb1 O17 2.342(2) .
Tb1 O17 2.342(2) 2_756
Tb1 O14 2.344(2) .
Tb1 O14 2.344(2) 2_756
Tb1 O16 2.373(2) .
Tb1 O16 2.373(2) 2_756
Tb1 O15 2.388(2) 2_756
Tb1 O15 2.388(2) .
Tb2 O7 2.316(2) .
Tb2 O4 2.336(2) .
Tb2 O9 2.348(2) .
Tb2 O1 2.349(2) .
Tb2 O6 2.362(2) .
Tb2 O5 2.372(2) .
Tb2 O3 2.373(2) .
Tb2 O2 2.394(2) .
C1 F2 1.322(4) .
C1 F1 1.336(4) .
C1 F3 1.341(5) .
C1 C2 1.531(5) .
C2 O1 1.244(4) .
C2 C3 1.388(5) .
C3 C4 1.393(5) .
C3 H3 0.9300 .
C4 O2 1.240(4) .
C4 C5 1.534(6) .
C5 F5 1.056(15) .
C5 F4' 1.276(9) .
C5 F5' 1.293(10) .
C5 F6' 1.403(8) .
C5 F4 1.408(9) .
C5 F6 1.45(3) .
C6 F9 1.293(4) .
C6 F7 1.317(4) .
C6 F8 1.333(4) .
C6 C7 1.531(5) .
C7 O3 1.255(4) .
C7 C8 1.382(5) .
C8 C9 1.393(5) .
C8 H8 0.9300 .
C9 O4 1.250(4) .
C9 C10 1.529(4) .
C10 F11 1.324(4) .
C10 F10 1.330(4) .
C10 F12 1.334(4) .
C11 F13 1.326(4) .
C11 F15 1.331(4) .
C11 F14 1.338(4) .
C11 C12 1.530(5) .
C12 O5 1.252(4) .
C12 C13 1.385(5) .
C13 C14 1.384(5) .
C13 H13 0.9300 .
C14 O6 1.247(4) .
C14 C15 1.536(5) .
C15 F16 1.314(5) .
C15 F18 1.315(5) .
C15 F17 1.323(5) .
C16 F21 1.314(5) .
C16 F19 1.321(5) .
C16 F20 1.344(5) .
C16 C17 1.533(5) .
C17 O14 1.251(4) .
C17 C18 1.381(5) .
C18 C19 1.384(5) .
C18 H18 0.9300 .
C19 O15 1.256(4) .
C19 C20 1.543(5) .
C20 F23 1.301(5) .
C20 F22 1.308(5) .
C20 F24 1.327(5) .
C21 F27' 1.21(2) .
C21 F25' 1.27(2) .
C21 F26 1.308(10) .
C21 F25 1.309(12) .
C21 F26' 1.329(16) .
C21 F27 1.339(13) .
C21 C22 1.543(5) .
C22 O16 1.249(4) .
C22 C23 1.381(4) .
C23 C22 1.381(4) 2_756
C23 H23 0.9300 .
C24 O11 1.435(4) .
C24 H24A 0.9600 .
C24 H24B 0.9600 .
C24 H24C 0.9600 .
C25 C30 1.354(5) .
C25 O11 1.366(4) .
C25 C26 1.422(5) .
C26 C27 1.354(5) .
C26 H26 0.9300 .
C27 C28 1.423(5) .
C27 H27 0.9300 .
C28 C31 1.407(5) .
C28 C29 1.416(5) .
C29 C34 1.411(5) .
C29 C30 1.418(5) .
C30 H30 0.9300 .
C31 C32 1.380(5) .
C31 H31 0.9300 .
C32 C33 1.426(5) .
C32 C35 1.456(5) .
C33 C34 1.364(5) .
C33 H33 0.9300 .
C34 H34 0.9300 .
C35 N1 1.338(4) .
C35 N2 1.366(5) .
C36 C37 1.525(5) .
C36 H36A 0.9600 .
C36 H36B 0.9600 .
C36 H36C 0.9600 .
C37 N1 1.497(4) .
C37 C38 1.529(5) .
C37 C40 1.536(5) .
C38 H38A 0.9600 .
C38 H38B 0.9600 .
C38 H38C 0.9600 .
C39 C40 1.523(5) .
C39 H39A 0.9600 .
C39 H39B 0.9600 .
C39 H39C 0.9600 .
C40 N2 1.501(5) .
C40 C41 1.530(5) .
C41 H41A 0.9600 .
C41 H41B 0.9600 .
C41 H41C 0.9600 .
C42 O12 1.433(4) .
C42 H42A 0.9600 .
C42 H42B 0.9600 .
C42 H42C 0.9600 .
C43 C48 1.367(5) .
C43 O12 1.369(4) .
C43 C44 1.407(5) .
C44 C45 1.363(5) .
C44 H44 0.9300 .
C45 C46 1.420(4) .
C45 H45 0.9300 .
C46 C52 1.405(4) .
C46 C47 1.419(4) .
C47 C49 1.413(4) .
C47 C48 1.417(4) .
C48 H48 0.9300 .
C49 C50 1.363(4) .
C49 H49 0.9300 .
C50 C51 1.418(4) .
C50 H50 0.9300 .
C51 C52 1.374(4) .
C51 C53 1.459(4) .
C52 H52 0.9300 .
C53 N3 1.327(4) .
C53 N4 1.370(4) .
C54 C55 1.513(5) .
C54 H54A 0.9600 .
C54 H54B 0.9600 .
C54 H54C 0.9600 .
C55 N4 1.507(4) .
C55 C56 1.527(5) .
C55 C58 1.545(5) .
C56 H56A 0.9600 .
C56 H56B 0.9600 .
C56 H56C 0.9600 .
C57 C58 1.525(5) .
C57 H57A 0.9600 .
C57 H57B 0.9600 .
C57 H57C 0.9600 .
C58 N3 1.495(4) .
C58 C59 1.517(5) .
C59 H59A 0.9600 .
C59 H59B 0.9600 .
C59 H59C 0.9600 .
C60 O13 1.427(5) .
C60 H60A 0.9600 .
C60 H60B 0.9600 .
C60 H60C 0.9600 .
C61 C66 1.359(5) .
C61 O13 1.374(4) .
C61 C62 1.414(5) .
C62 C63 1.361(5) .
C62 H62 0.9300 .
C63 C64 1.414(4) .
C63 H63 0.9300 .
C64 C67 1.412(4) .
C64 C65 1.420(5) .
C65 C70 1.406(5) .
C65 C66 1.412(5) .
C66 H66 0.9300 .
C67 C68 1.371(5) .
C67 H67 0.9300 .
C68 C69 1.424(5) .
C68 C71 1.463(4) .
C69 C70 1.366(5) .
C69 H69 0.9300 .
C70 H70 0.9300 .
C71 N6 1.332(4) .
C71 N5 1.365(4) .
C72 C73 1.526(5) .
C72 H72A 0.9600 .
C72 H72B 0.9600 .
C72 H72C 0.9600 .
C73 N6 1.502(4) .
C73 C74 1.522(5) .
C73 C76 1.556(5) .
C74 H74A 0.9600 .
C74 H74B 0.9600 .
C74 H74C 0.9600 .
C75 C76 1.520(5) .
C75 H75A 0.9600 .
C75 H75B 0.9600 .
C75 H75C 0.9600 .
C76 N5 1.503(4) .
C76 C77 1.518(5) .
C77 H77A 0.9600 .
C77 H77B 0.9600 .
C77 H77C 0.9600 .
N1 O9 1.305(3) .
N2 O10 1.265(4) .
N3 O7 1.306(3) .
N4 O8 1.266(4) .
N5 O18 1.274(4) .
N6 O17 1.299(3) .
